data_7041619
loop_
_publ_author_name
'Wang, Xiu-Li'
'Zhang, Rui'
'Wang, Xiang'
'Lin, Hong-Yan'
'Liu, Guo-Cheng'
'Zhang, Hui-Xiu'

_publ_section_title
;
 Three novel and various isopolymolybdate-based hybrids built from the
 carboxyl oxygen atoms of in situ ligands: substituent-tuned assembly,
 architectures and properties.
;
_journal_issue 6
_journal_name_full 'Dalton transactions (Cambridge, England : 2003)'
_journal_page_first 1965
_journal_page_last 1974
_journal_paper_doi 10.1039/c6dt04185j
_journal_volume 46
_journal_year 2017
_chemical_formula_moiety 'C11 H7 Cu Mo2 N6 O8'
_chemical_formula_sum 'C11 H7 Cu Mo2 N6 O8'
_chemical_formula_weight 606.66
_space_group_crystal_system monoclinic
_space_group_IT_number 15
_space_group_name_Hall '-C 2yc'
_space_group_name_H-M_alt 'C 1 2/c 1'
_symmetry_space_group_name_Hall '-C 2yc'
_symmetry_space_group_name_H-M 'C 1 2/c 1'
_atom_sites_solution_hydrogens geom
_audit_creation_date 2016-12-12
_audit_creation_method
;
Olex2 1.2-beta
(compiled 2016.11.30 svn.r3356 for OlexSys, GUI svn.r5269)
;
_audit_update_record
;
2016-12-20 deposited with the CCDC.
2017-01-05 downloaded from the CCDC.
;
_cell_angle_alpha 90
_cell_angle_beta 98.212(2)
_cell_angle_gamma 90
_cell_formula_units_Z 4
_cell_length_a 20.1931(16)
_cell_length_b 11.4242(7)
_cell_length_c 7.3164(4)
_cell_measurement_reflns_used 4511
_cell_measurement_temperature 293(2)
_cell_measurement_theta_max 28.321
_cell_measurement_theta_min 3.364
_cell_volume 1670.51(19)
_computing_cell_refinement 'SAINT v8.34A (Bruker, 2013)'
_computing_data_collection 'SMART (Bruker, 2001)'
_computing_data_reduction 'SAINT v8.34A (Bruker, 2013)'
_computing_molecular_graphics 'Olex2 (Dolomanov et al., 2009)'
_computing_publication_material 'Olex2 (Dolomanov et al., 2009)'
_computing_structure_refinement 'ShelXL (Sheldrick, 2015)'
_computing_structure_solution 'SHELXS-97 (Sheldrick, 1990)'
_diffrn_ambient_temperature 293(2)
_diffrn_measured_fraction_theta_full 0.999
_diffrn_measured_fraction_theta_max 0.999
_diffrn_measurement_device_type 'Bruker P4'
_diffrn_measurement_method '\w scans'
_diffrn_radiation_monochromator graphite
_diffrn_radiation_type MoK\a
_diffrn_radiation_wavelength 0.71073
_diffrn_reflns_av_R_equivalents 0.0369
_diffrn_reflns_av_unetI/netI 0.0364
_diffrn_reflns_Laue_measured_fraction_full 0.999
_diffrn_reflns_Laue_measured_fraction_max 0.999
_diffrn_reflns_limit_h_max 23
_diffrn_reflns_limit_h_min -24
_diffrn_reflns_limit_k_max 11
_diffrn_reflns_limit_k_min -13
_diffrn_reflns_limit_l_max 8
_diffrn_reflns_limit_l_min -8
_diffrn_reflns_number 4662
_diffrn_reflns_point_group_measured_fraction_full 0.999
_diffrn_reflns_point_group_measured_fraction_max 0.999
_diffrn_reflns_theta_full 24.998
_diffrn_reflns_theta_max 24.998
_diffrn_reflns_theta_min 2.038
_exptl_absorpt_coefficient_mu 2.799
_exptl_absorpt_correction_T_max 0.657
_exptl_absorpt_correction_T_min 0.593
_exptl_absorpt_correction_type multi-scan
_exptl_absorpt_process_details SADABS
_exptl_crystal_colour orange
_exptl_crystal_colour_primary orange
_exptl_crystal_density_diffrn 2.412
_exptl_crystal_density_method 'not measured'
_exptl_crystal_description block
_exptl_crystal_F_000 1168
_exptl_crystal_size_max 0.19
_exptl_crystal_size_mid 0.17
_exptl_crystal_size_min 0.15
_refine_diff_density_max 0.922
_refine_diff_density_min -0.643
_refine_diff_density_rms 0.111
_refine_ls_extinction_method none
_refine_ls_goodness_of_fit_ref 1.069
_refine_ls_hydrogen_treatment constr
_refine_ls_matrix_type full
_refine_ls_number_parameters 130
_refine_ls_number_reflns 1481
_refine_ls_number_restraints 0
_refine_ls_restrained_S_all 1.069
_refine_ls_R_factor_all 0.0250
_refine_ls_R_factor_gt 0.0243
_refine_ls_shift/su_max 0.001
_refine_ls_shift/su_mean 0.000
_refine_ls_structure_factor_coef Fsqd
_refine_ls_weighting_details 'w=1/[\s^2^(Fo^2^)+(0.0362P)^2^+2.8987P] where P=(Fo^2^+2Fc^2^)/3'
_refine_ls_weighting_scheme calc
_refine_ls_wR_factor_gt 0.0660
_refine_ls_wR_factor_ref 0.0666
_reflns_Friedel_coverage 0.000
_reflns_number_gt 1421
_reflns_number_total 1479
_reflns_threshold_expression 'I > 2\s(I)'
_cod_data_source_file c6dt04185j2.cif
_cod_data_source_block 3
_cod_depositor_comments 'Adding full bibliography for 7041618--7041620.cif.'
_cod_database_code 7041619
_shelx_space_group_comment
;
The symmetry employed for this shelxl refinement is uniquely defined
by the following loop, which should always be used as a source of
symmetry information in preference to the above space-group names.
They are only intended as comments.
;
_shelx_estimated_absorpt_t_max 0.679
_shelx_estimated_absorpt_t_min 0.618
_olex2_refinement_description
;
1. Fixed Uiso
 At 1.2 times of:
  All C(H) groups
2.a Aromatic/amide H refined with riding coordinates:
 C1(H1), C3(H3), C6(H6), C7(H7)
;
_shelx_shelxl_version_number 2014/7
_olex2_submission_special_instructions 'No special instructions were received'

loop_
_space_group_symop_operation_xyz
'x, y, z'
'-x, y, -z+1/2'
'x+1/2, y+1/2, z'
'-x+1/2, y+1/2, -z+1/2'
'-x, -y, -z'
'x, -y, z-1/2'
'-x+1/2, -y+1/2, -z'
'x+1/2, -y+1/2, z-1/2'

loop_
_atom_site_label
_atom_site_type_symbol
_atom_site_fract_x
_atom_site_fract_y
_atom_site_fract_z
_atom_site_U_iso_or_equiv
_atom_site_adp_type
_atom_site_occupancy
_atom_site_site_symmetry_order
_atom_site_calc_flag
_atom_site_refinement_flags_posn
_atom_site_refinement_flags_adp
_atom_site_refinement_flags_occupancy
Mo1 Mo 0.57191(2) -1.02057(2) 0.40438(3) 0.01332(12) Uani 1 1 d . . .
Cu1 Cu 0.2500 -0.2500 0.5000 0.0460(2) Uani 1 2 d S T P
O1 O 0.65223(11) -0.9747(2) 0.4283(3) 0.0293(5) Uani 1 1 d . . .
O2 O 0.54322(10) -0.97396(15) 0.6386(3) 0.0172(4) Uani 1 1 d . . .
O3 O 0.57917(11) -1.16688(19) 0.4425(3) 0.0274(5) Uani 1 1 d . . .
O4 O 0.54768(9) -0.82889(16) 0.3502(2) 0.0181(4) Uani 1 1 d . . .
N1 N 0.29638(13) -0.3113(2) 0.3186(4) 0.0323(6) Uani 1 1 d . . .
N2 N 0.37830(11) -0.4085(2) 0.2344(3) 0.0217(5) Uani 1 1 d . . .
N3 N 0.32197(15) -0.4571(3) 0.1367(5) 0.0400(7) Uani 1 1 d . . .
C1 C 0.5000 -0.4036(3) 0.2500 0.0202(8) Uani 1 2 d S T P
H1 H 0.5000 -0.3222 0.2500 0.024 Uiso 1 2 calc RS T P
C2 C 0.44075(14) -0.4671(2) 0.2393(4) 0.0188(6) Uani 1 1 d . . .
C3 C 0.44006(14) -0.5881(2) 0.2409(4) 0.0193(6) Uani 1 1 d . . .
H3 H 0.3999 -0.6285 0.2360 0.023 Uiso 1 1 calc R . .
C4 C 0.5000 -0.7795(3) 0.2500 0.0160(8) Uani 1 2 d S T P
C5 C 0.5000 -0.6483(3) 0.2500 0.0180(8) Uani 1 2 d S T P
C6 C 0.36194(14) -0.3222(2) 0.3403(4) 0.0222(6) Uani 1 1 d . . .
H6 H 0.3920 -0.2765 0.4177 0.027 Uiso 1 1 calc R . .
C7 C 0.27436(17) -0.3952(3) 0.1921(6) 0.0431(9) Uani 1 1 d . . .
H7 H 0.2293 -0.4073 0.1490 0.052 Uiso 1 1 calc R . .

loop_
_atom_site_aniso_label
_atom_site_aniso_U_11
_atom_site_aniso_U_22
_atom_site_aniso_U_33
_atom_site_aniso_U_23
_atom_site_aniso_U_13
_atom_site_aniso_U_12
Mo1 0.01625(18) 0.01643(19) 0.00719(17) 0.00066(7) 0.00135(11) 0.00307(7)
Cu1 0.0368(4) 0.0638(5) 0.0398(4) -0.0078(3) 0.0132(3) 0.0232(3)
O1 0.0163(11) 0.0469(15) 0.0238(12) 0.0011(9) -0.0005(9) 0.0030(9)
O2 0.0261(12) 0.0178(10) 0.0076(9) -0.0004(7) 0.0024(8) 0.0017(7)
O3 0.0420(13) 0.0217(11) 0.0189(10) 0.0013(9) 0.0057(9) 0.0103(9)
O4 0.0239(10) 0.0149(9) 0.0139(9) 0.0015(8) -0.0029(8) -0.0011(8)
N1 0.0241(14) 0.0389(15) 0.0350(16) -0.0078(12) 0.0077(11) 0.0082(11)
N2 0.0171(13) 0.0219(12) 0.0258(13) -0.0061(10) 0.0025(9) -0.0003(9)
N3 0.0231(15) 0.0449(16) 0.050(2) -0.0229(15) -0.0028(13) -0.0019(13)
C1 0.020(2) 0.0156(18) 0.025(2) 0.000 0.0051(16) 0.000
C2 0.0191(16) 0.0184(15) 0.0191(16) -0.0018(10) 0.0037(11) 0.0030(10)
C3 0.0212(15) 0.0188(14) 0.0181(14) -0.0012(11) 0.0030(11) -0.0047(10)
C4 0.023(2) 0.0148(18) 0.0117(18) 0.000 0.0068(15) 0.000
C5 0.026(2) 0.0170(19) 0.0115(18) 0.000 0.0030(15) 0.000
C6 0.0238(15) 0.0212(14) 0.0218(15) -0.0024(12) 0.0042(11) 0.0024(11)
C7 0.0173(16) 0.055(2) 0.056(2) -0.0180(19) 0.0015(15) 0.0018(15)

loop_
_atom_type_symbol
_atom_type_description
_atom_type_scat_dispersion_real
_atom_type_scat_dispersion_imag
_atom_type_scat_source
C C 0.0033 0.0016 'International Tables Vol C Tables 4.2.6.8 and 6.1.1.4'
H H 0.0000 0.0000 'International Tables Vol C Tables 4.2.6.8 and 6.1.1.4'
Cu Cu 0.3201 1.2651 'International Tables Vol C Tables 4.2.6.8 and 6.1.1.4'
Mo Mo -1.6832 0.6857 'International Tables Vol C Tables 4.2.6.8 and 6.1.1.4'
N N 0.0061 0.0033 'International Tables Vol C Tables 4.2.6.8 and 6.1.1.4'
O O 0.0106 0.0060 'International Tables Vol C Tables 4.2.6.8 and 6.1.1.4'

loop_
_geom_angle_atom_site_label_1
_geom_angle_atom_site_label_2
_geom_angle_atom_site_label_3
_geom_angle
_geom_angle_site_symmetry_1
_geom_angle_site_symmetry_3
O1 Mo1 O2 163.42(9) . 5_636
O1 Mo1 O2 104.90(10) . 6_535
O1 Mo1 O2 102.98(10) . .
O1 Mo1 O3 103.25(11) . .
O1 Mo1 O4 84.18(9) . .
O2 Mo1 O2 73.01(9) . 5_636
O2 Mo1 O2 142.98(11) 6_535 .
O2 Mo1 O2 73.29(8) 6_535 5_636
O2 Mo1 O4 80.23(7) 6_535 .
O2 Mo1 O4 78.87(7) . .
O3 Mo1 O2 98.81(8) . .
O3 Mo1 O2 93.30(8) . 5_636
O3 Mo1 O2 97.99(9) . 6_535
O3 Mo1 O4 172.56(9) . .
O4 Mo1 O2 79.27(6) . 5_636
N1 Cu1 N1 180.0 . 7_546
Mo1 O2 Mo1 106.99(9) . 5_636
Mo1 O2 Mo1 141.35(11) 6_536 .
Mo1 O2 Mo1 106.60(8) 6_536 5_636
C4 O4 Mo1 131.60(19) . .
C6 N1 Cu1 123.2(2) . .
C6 N1 C7 103.9(2) . .
C7 N1 Cu1 126.8(2) . .
N3 N2 C2 119.2(2) . .
C6 N2 N3 110.4(2) . .
C6 N2 C2 129.0(2) . .
C7 N3 N2 102.2(3) . .
C2 C1 C2 117.2(4) . 2_655
C1 C2 N2 120.5(3) . .
C3 C2 N2 117.4(2) . .
C3 C2 C1 122.0(3) . .
C2 C3 C5 119.1(3) . .
O4 C4 O4 126.7(3) . 2_655
O4 C4 C5 116.67(17) . .
O4 C4 C5 116.67(17) 2_655 .
C3 C5 C3 120.5(4) 2_655 .
C3 C5 C4 119.77(18) 2_655 .
C3 C5 C4 119.77(18) . .
N1 C6 N2 109.3(3) . .
N3 C7 N1 114.2(3) . .

loop_
_geom_bond_atom_site_label_1
_geom_bond_atom_site_label_2
_geom_bond_distance
_geom_bond_site_symmetry_2
Mo1 O1 1.690(2) .
Mo1 O2 2.302(2) 5_636
Mo1 O2 1.9592(19) .
Mo1 O2 1.949(2) 6_535
Mo1 O3 1.698(2) .
Mo1 O4 2.2664(18) .
Cu1 N1 1.867(3) .
Cu1 N1 1.867(3) 7_546
O2 Mo1 2.302(2) 5_636
O2 Mo1 1.949(2) 6_536
O4 C4 1.257(2) .
N1 C6 1.316(4) .
N1 C7 1.362(4) .
N2 N3 1.372(4) .
N2 C2 1.424(4) .
N2 C6 1.325(4) .
N3 C7 1.304(5) .
C1 C2 1.392(4) .
C1 C2 1.392(4) 2_655
C2 C3 1.382(4) .
C3 C5 1.386(3) .
C4 O4 1.257(2) 2_655
C4 C5 1.499(5) .
C5 C3 1.386(3) 2_655
